data_4343828
loop_
_publ_author_name
'Chung, I.'
'Karst, A.L.'
'Weliky, D.P.'
'Kanatzidis, M.G.'

_publ_section_title
;
 [P6 Se12]4-: A phosphorus-rich selenophosphate with low-valent P centers
;
_journal_name_full 'Inorganic Chemistry'
_journal_page_first 2785
_journal_page_last 2787
_journal_volume 45
_journal_year 2006
_chemical_formula_sum 'P6 Rb4 Se12'
_chemical_name_systematic 'Rb4 P6 Se12'
_space_group_IT_number 29
_symmetry_space_group_name_Hall 'P 2c -2ac'
_symmetry_space_group_name_H-M 'P c a 21'
_cell_angle_alpha 90
_cell_angle_beta 90
_cell_angle_gamma 90
_cell_formula_units_Z 4
_cell_length_a 16.409
_cell_length_b 10.64
_cell_length_c 15.105
_cell_volume 2637.209
_citation_journal_id_ASTM INOCAJ
_cod_data_source_file Chung_INOCAJ_2006_713.cif
_cod_data_source_block P6Rb4Se12
_cod_original_cell_volume 2637.208
_cod_database_code 4343828

loop_
_symmetry_equiv_pos_as_xyz
x,y,z
-x,-y,z+1/2
-x+1/2,y,z+1/2
x+1/2,-y,z

loop_
_atom_site_label
_atom_site_type_symbol
_atom_site_fract_x
_atom_site_fract_y
_atom_site_fract_z
_atom_site_occupancy
_atom_site_U_iso_or_equiv
Rb2 Rb+1 -0.089 0.7356 0.84177 1 0.0
Se5 Se-2 0.39331 1.0218 0.67345 1 0.0
Se12 Se-2 0.32572 0.5577 0.93138 1 0.0
P2 P+2 0.0646 0.7102 0.6915 1 0.0
Rb1 Rb+1 0.16349 0.761 1.01956 1 0.0
Se4 Se-2 0.00788 0.73295 0.55365 1 0.0
P6 P+4 0.2776 0.5757 0.8006 1 0.0
Se7 Se-2 0.05059 0.23929 0.56983 1 0.0
Se6 Se-2 -0.08783 0.9625 0.43331 1 0.0
Se1 Se-2 0.19927 0.2746 0.78587 1 0.0
P3 P+4 -0.0344 0.9376 0.5611 1 0.0
P5 P+2 0.1807 0.8019 0.6613 1 0.0
Rb4 Rb+1 -0.22292 0.7211 0.54381 1 0.0
P1 P+4 0.1614 0.4653 0.7961 1 0.0
Se8 Se-2 0.33936 0.9857 0.9535 1 0.0
Se3 Se-2 0.11001 0.5119 0.66006 1 0.0
Rb3 Rb+1 0.47441 0.7632 0.80218 1 0.0
Se11 Se-2 0.35496 0.5297 0.69048 1 0.0
P4 P+4 0.0837 1.0461 0.5586 1 0.0
Se10 Se-2 0.23712 0.78087 0.79982 1 0.0
Se9 Se-2 0.13863 1.00075 0.6939 1 0.0
Se2 Se-2 0.07898 0.5152 0.8992 1 0.0
